data_1501544
loop_
_publ_author_name
'Daniel J. St-Cyr'
'Thierry Maris'
'William D. Lubel'

_publ_section_title
;
 Crystal-State Structural Analysis of Beta-Hydroxy-gamma-Lactam
 Constrained SER/THR Peptidomimetics
;
_journal_name_full Heterocycles
_journal_page_first 729
_journal_page_last 737
_journal_paper_doi 10.3987/COM-10-S(E)52
_journal_volume 82
_journal_year 2010
_chemical_absolute_configuration rmad
_chemical_compound_source 'Synthesized by the authors. See text'
_chemical_formula_moiety 'C27 H24 N2 O6, C6 H6'
_chemical_formula_sum 'C33 H30 N2 O6'
_chemical_formula_weight 550.59
_space_group_IT_number 4
_symmetry_cell_setting monoclinic
_symmetry_space_group_name_Hall 'P 2yb'
_symmetry_space_group_name_H-M 'P 1 21 1'
_atom_sites_solution_hydrogens geom
_atom_sites_solution_primary direct
_atom_sites_solution_secondary difmap
_audit_creation_method SHELXL-97
_cell_angle_alpha 90
_cell_angle_beta 95.949(3)
_cell_angle_gamma 90
_cell_formula_units_Z 2
_cell_length_a 4.9653(3)
_cell_length_b 13.6703(8)
_cell_length_c 20.3533(11)
_cell_measurement_reflns_used 3091
_cell_measurement_temperature 150
_cell_measurement_theta_max 71.55
_cell_measurement_theta_min 2.18
_cell_volume 1374.08(14)
_computing_cell_refinement 'SAINT V7.68A(Bruker AXS, 2009)'
_computing_data_collection 'APEX2  (Bruker AXS, 2009)'
_computing_data_reduction 'SAINT V7.68A(Bruker AXS, 2009)'
_computing_molecular_graphics 'SHELXTL v6.12 (Bruker AXS, 2001)'
_computing_publication_material 'UdMX (Maris, 2004)'
_computing_structure_refinement 'SHELXL97 (Sheldrick, 2008)'
_computing_structure_solution 'SHELXS97 (Sheldrick, 2008)'
_diffrn_ambient_temperature 150
_diffrn_detector_area_resol_mean 5.5
_diffrn_measured_fraction_theta_full 0.962
_diffrn_measured_fraction_theta_max 0.962
_diffrn_measurement_device_type 'Bruker Smart 6000'
_diffrn_measurement_method \w
_diffrn_radiation_monochromator 'Montel 200 optics'
_diffrn_radiation_source 'Rotating Anode'
_diffrn_radiation_type CuK\a
_diffrn_radiation_wavelength 1.54178
_diffrn_reflns_av_R_equivalents 0.060
_diffrn_reflns_av_sigmaI/netI 0.0600
_diffrn_reflns_limit_h_max 6
_diffrn_reflns_limit_h_min -5
_diffrn_reflns_limit_k_max 16
_diffrn_reflns_limit_k_min -16
_diffrn_reflns_limit_l_max 25
_diffrn_reflns_limit_l_min -24
_diffrn_reflns_number 17967
_diffrn_reflns_theta_full 72.41
_diffrn_reflns_theta_max 72.41
_diffrn_reflns_theta_min 2.18
_exptl_absorpt_coefficient_mu 0.751
_exptl_absorpt_correction_T_max 0.9631
_exptl_absorpt_correction_T_min 0.6806
_exptl_absorpt_correction_type multi-scan
_exptl_absorpt_process_details 'Sadabs (Sheldrick, 2008)'
_exptl_crystal_colour Colorless
_exptl_crystal_density_diffrn 1.331
_exptl_crystal_density_method 'not measured'
_exptl_crystal_description Needle
_exptl_crystal_F_000 580
_exptl_crystal_size_max 0.55
_exptl_crystal_size_mid 0.06
_exptl_crystal_size_min 0.05
_refine_diff_density_max 0.158
_refine_diff_density_min -0.195
_refine_diff_density_rms 0.042
_refine_ls_abs_structure_details 'Flack H D (1983), 2327 Friedel Pairs'
_refine_ls_abs_structure_Flack 0.2(2)
_refine_ls_extinction_coef 0.0044(4)
_refine_ls_extinction_expression Fc^*^=kFc[1+0.001xFc^2^\l^3^/sin(2\q)]^-1/4^
_refine_ls_extinction_method SHELXL
_refine_ls_goodness_of_fit_ref 1.067
_refine_ls_hydrogen_treatment constr
_refine_ls_matrix_type full
_refine_ls_number_parameters 374
_refine_ls_number_reflns 5162
_refine_ls_number_restraints 1
_refine_ls_restrained_S_all 1.067
_refine_ls_R_factor_all 0.0663
_refine_ls_R_factor_gt 0.0486
_refine_ls_shift/su_max 0.001
_refine_ls_shift/su_mean 0.000
_refine_ls_structure_factor_coef Fsqd
_refine_ls_weighting_details 'calc w=1/[\s^2^(Fo^2^)+(0.0497P)^2^] where P=(Fo^2^+2Fc^2^)/3'
_refine_ls_weighting_scheme calc
_refine_ls_wR_factor_gt 0.1071
_refine_ls_wR_factor_ref 0.1143
_reflns_number_gt 4048
_reflns_number_total 5162
_reflns_threshold_expression I>2\s(I)
_cod_data_source_file deposit.cif
_cod_data_source_block lube46
_cod_depositor_comments
;
 Updated values of the _geom_bond_atom_site_label_* data items to establish
 relationships between loop packets from different data loops.
;
_cod_original_sg_symbol_H-M P21
_cod_database_code 1501544

loop_
_symmetry_equiv_pos_as_xyz
'x, y, z'
'-x, y+1/2, -z'

loop_
_atom_site_label
_atom_site_type_symbol
_atom_site_fract_x
_atom_site_fract_y
_atom_site_fract_z
_atom_site_U_iso_or_equiv
_atom_site_adp_type
_atom_site_occupancy
_atom_site_symmetry_multiplicity
_atom_site_calc_flag
_atom_site_refinement_flags
N1 N 0.3189(5) 0.65754(17) 0.00044(11) 0.0338(5) Uani 1 1 d .
N2 N 0.1108(5) 0.78052(18) 0.13845(11) 0.0340(5) Uani 1 1 d .
H2 H 0.2798 0.7941 0.1529 0.041 Uiso 1 1 calc R
C3 C 0.0571(6) 0.7178(2) 0.08128(14) 0.0344(7) Uani 1 1 d .
H3 H -0.1360 0.7264 0.0628 0.041 Uiso 1 1 calc R
C4 C 0.1090(6) 0.6104(2) 0.09441(14) 0.0377(7) Uani 1 1 d .
H4 H 0.2581 0.6028 0.1310 0.045 Uiso 1 1 calc R
C5 C 0.2024(6) 0.5707(2) 0.03020(14) 0.0389(7) Uani 1 1 d .
H5A H 0.3403 0.5188 0.0393 0.047 Uiso 1 1 calc R
H5B H 0.0480 0.5441 0.0009 0.047 Uiso 1 1 calc R
C2 C 0.2407(6) 0.7440(2) 0.02762(13) 0.0340(6) Uani 1 1 d .
C6 C 0.4843(6) 0.6469(2) -0.05185(13) 0.0331(6) Uani 1 1 d .
C7 C 0.5148(6) 0.5546(2) -0.07941(14) 0.0395(7) Uani 1 1 d .
H7 H 0.4196 0.5002 -0.0643 0.047 Uiso 1 1 calc R
C8 C 0.6842(6) 0.5421(2) -0.12895(14) 0.0407(7) Uani 1 1 d .
H8 H 0.7052 0.4789 -0.1471 0.049 Uiso 1 1 calc R
C9 C 0.8212(6) 0.6196(2) -0.15199(14) 0.0403(7) Uani 1 1 d .
H9 H 0.9369 0.6100 -0.1858 0.048 Uiso 1 1 calc R
C10 C 0.7910(6) 0.7127(2) -0.12586(14) 0.0348(6) Uani 1 1 d .
C11 C 0.6213(6) 0.7263(2) -0.07600(13) 0.0342(6) Uani 1 1 d .
H11 H 0.5990 0.7898 -0.0584 0.041 Uiso 1 1 calc R
C12 C 0.9318(6) 0.7998(2) -0.14896(14) 0.0374(7) Uani 1 1 d .
C13 C 1.2514(7) 0.8593(3) -0.21730(18) 0.0536(9) Uani 1 1 d .
H13A H 1.3664 0.8872 -0.1799 0.080 Uiso 1 1 calc R
H13B H 1.1268 0.9096 -0.2367 0.080 Uiso 1 1 calc R
H13C H 1.3651 0.8360 -0.2507 0.080 Uiso 1 1 calc R
C14 C -0.0883(6) 0.8186(2) 0.17006(13) 0.0322(6) Uani 1 1 d .
C15 C -0.1836(6) 0.9271(2) 0.25444(14) 0.0359(7) Uani 1 1 d .
H15A H -0.3259 0.8828 0.2678 0.043 Uiso 1 1 calc R
H15B H -0.2702 0.9760 0.2232 0.043 Uiso 1 1 calc R
C16 C -0.0429(6) 0.9783(2) 0.31482(14) 0.0358(7) Uani 1 1 d .
H16 H 0.1181 1.0153 0.3025 0.043 Uiso 1 1 calc R
C17 C 0.0401(6) 0.9109(2) 0.37258(14) 0.0352(7) Uani 1 1 d .
C18 C 0.2215(6) 0.8337(2) 0.37695(15) 0.0406(7) Uani 1 1 d .
H18 H 0.3161 0.8169 0.3403 0.049 Uiso 1 1 calc R
C19 C 0.2636(6) 0.7809(3) 0.43560(15) 0.0456(8) Uani 1 1 d .
H19 H 0.3902 0.7286 0.4395 0.055 Uiso 1 1 calc R
C20 C 0.1186(6) 0.8050(3) 0.48905(16) 0.0482(8) Uani 1 1 d .
H20 H 0.1466 0.7681 0.5287 0.058 Uiso 1 1 calc R
C21 C -0.0631(6) 0.8812(3) 0.48497(15) 0.0465(8) Uani 1 1 d .
H21 H -0.1596 0.8970 0.5215 0.056 Uiso 1 1 calc R
C22 C -0.1042(6) 0.9351(2) 0.42635(14) 0.0371(7) Uani 1 1 d .
C23 C -0.2764(6) 1.0200(2) 0.40815(14) 0.0371(7) Uani 1 1 d .
C24 C -0.4568(6) 1.0713(3) 0.44321(15) 0.0453(8) Uani 1 1 d .
H24 H -0.4821 1.0532 0.4872 0.054 Uiso 1 1 calc R
C25 C -0.5982(7) 1.1487(2) 0.41325(17) 0.0507(9) Uani 1 1 d .
H25 H -0.7237 1.1835 0.4366 0.061 Uiso 1 1 calc R
C26 C -0.5592(7) 1.1769(2) 0.34856(18) 0.0497(8) Uani 1 1 d .
H26 H -0.6570 1.2308 0.3286 0.060 Uiso 1 1 calc R
C27 C -0.3779(6) 1.1261(2) 0.31375(16) 0.0435(7) Uani 1 1 d .
H27 H -0.3498 1.1453 0.2701 0.052 Uiso 1 1 calc R
C28 C -0.2390(6) 1.0477(2) 0.34314(14) 0.0364(7) Uani 1 1 d .
C30 C 0.5779(8) 0.4873(3) 0.37950(17) 0.0572(10) Uani 1 1 d .
H30 H 0.5950 0.4395 0.4136 0.069 Uiso 1 1 calc R
C31 C 0.7565(8) 0.5646(3) 0.3807(2) 0.0685(11) Uani 1 1 d .
H31 H 0.8959 0.5709 0.4161 0.082 Uiso 1 1 calc R
C32 C 0.7332(8) 0.6327(3) 0.3306(2) 0.0682(11) Uani 1 1 d .
H32 H 0.8556 0.6863 0.3320 0.082 Uiso 1 1 calc R
C33 C 0.5351(7) 0.6240(3) 0.27890(19) 0.0576(9) Uani 1 1 d .
H33 H 0.5244 0.6697 0.2436 0.069 Uiso 1 1 calc R
C34 C 0.3528(7) 0.5490(3) 0.27856(17) 0.0574(9) Uani 1 1 d .
H34 H 0.2100 0.5440 0.2439 0.069 Uiso 1 1 calc R
C35 C 0.3765(8) 0.4802(3) 0.32894(18) 0.0582(10) Uani 1 1 d .
H35 H 0.2511 0.4276 0.3281 0.070 Uiso 1 1 calc R
O1 O 0.3006(4) 0.82579(15) 0.01205(10) 0.0455(5) Uani 1 1 d .
O2 O -0.1294(4) 0.56573(17) 0.11274(12) 0.0522(6) Uani 1 1 d .
H2B H -0.1026 0.5055 0.1183 0.078 Uiso 1 1 calc R
O3 O 0.9001(5) 0.88204(17) -0.12983(11) 0.0508(6) Uani 1 1 d .
O4 O 1.0969(4) 0.77792(16) -0.19449(10) 0.0472(6) Uani 1 1 d .
O5 O -0.3286(4) 0.80875(17) 0.15454(10) 0.0450(5) Uani 1 1 d .
O6 O 0.0160(4) 0.87176(15) 0.22311(9) 0.0337(4) Uani 1 1 d .

loop_
_atom_site_aniso_label
_atom_site_aniso_U_11
_atom_site_aniso_U_22
_atom_site_aniso_U_33
_atom_site_aniso_U_23
_atom_site_aniso_U_13
_atom_site_aniso_U_12
N1 0.0374(13) 0.0332(13) 0.0321(12) -0.0014(10) 0.0096(10) 0.0005(10)
N2 0.0230(12) 0.0429(14) 0.0361(12) -0.0064(11) 0.0029(10) 0.0001(10)
C3 0.0301(16) 0.0390(17) 0.0349(15) -0.0022(13) 0.0066(12) 0.0007(12)
C4 0.0382(17) 0.0403(17) 0.0362(14) 0.0019(13) 0.0111(13) 0.0007(13)
C5 0.0411(17) 0.0357(17) 0.0412(16) -0.0019(14) 0.0113(13) -0.0024(13)
C2 0.0343(16) 0.0367(16) 0.0312(14) -0.0017(13) 0.0038(12) 0.0021(12)
C6 0.0296(15) 0.0393(17) 0.0306(14) -0.0026(12) 0.0038(11) 0.0020(12)
C7 0.0393(17) 0.0390(18) 0.0410(16) -0.0030(14) 0.0084(13) 0.0012(13)
C8 0.0433(18) 0.0401(17) 0.0402(16) -0.0090(14) 0.0111(14) 0.0007(14)
C9 0.0406(18) 0.0477(19) 0.0338(14) -0.0077(14) 0.0090(13) 0.0048(14)
C10 0.0334(16) 0.0426(17) 0.0285(13) -0.0042(13) 0.0034(12) 0.0039(12)
C11 0.0367(16) 0.0359(17) 0.0301(13) -0.0039(12) 0.0034(12) 0.0028(12)
C12 0.0353(16) 0.0458(19) 0.0316(14) 0.0011(13) 0.0066(12) 0.0030(13)
C13 0.056(2) 0.050(2) 0.059(2) 0.0051(17) 0.0305(17) 0.0042(17)
C14 0.0284(16) 0.0362(16) 0.0330(14) 0.0022(13) 0.0078(11) -0.0004(12)
C15 0.0301(16) 0.0416(17) 0.0376(15) -0.0012(13) 0.0119(12) 0.0012(13)
C16 0.0348(16) 0.0362(16) 0.0381(15) -0.0033(13) 0.0113(13) -0.0035(12)
C17 0.0310(16) 0.0380(17) 0.0375(15) -0.0075(13) 0.0084(12) -0.0085(12)
C18 0.0374(17) 0.0432(18) 0.0416(16) -0.0033(14) 0.0052(13) -0.0029(13)
C19 0.0418(19) 0.0475(19) 0.0468(17) 0.0035(15) 0.0012(15) -0.0027(15)
C20 0.0440(19) 0.057(2) 0.0425(17) 0.0121(16) -0.0018(15) -0.0041(16)
C21 0.0422(19) 0.055(2) 0.0429(17) -0.0021(16) 0.0078(14) -0.0058(15)
C22 0.0333(17) 0.0436(18) 0.0347(15) -0.0065(13) 0.0048(12) -0.0074(13)
C23 0.0392(17) 0.0352(17) 0.0380(15) -0.0116(13) 0.0096(13) -0.0083(13)
C24 0.0444(19) 0.051(2) 0.0430(17) -0.0103(16) 0.0143(15) -0.0084(15)
C25 0.050(2) 0.048(2) 0.056(2) -0.0219(17) 0.0158(16) -0.0034(16)
C26 0.048(2) 0.0375(19) 0.064(2) -0.0085(16) 0.0093(17) 0.0016(14)
C27 0.047(2) 0.0387(18) 0.0460(17) -0.0032(15) 0.0108(15) -0.0015(14)
C28 0.0361(16) 0.0322(16) 0.0413(16) -0.0057(13) 0.0070(13) -0.0066(12)
C30 0.063(2) 0.067(3) 0.0429(19) 0.0032(18) 0.0136(18) 0.019(2)
C31 0.059(3) 0.081(3) 0.063(2) -0.008(2) -0.0107(19) 0.014(2)
C32 0.061(3) 0.059(3) 0.083(3) 0.000(2) 0.000(2) -0.011(2)
C33 0.061(2) 0.053(2) 0.058(2) 0.0032(18) 0.0044(19) -0.0013(18)
C34 0.063(2) 0.058(2) 0.048(2) 0.0034(18) -0.0028(17) -0.0089(19)
C35 0.064(3) 0.060(2) 0.053(2) -0.0001(19) 0.0144(18) -0.0064(19)
O1 0.0593(14) 0.0346(12) 0.0459(11) 0.0001(10) 0.0214(10) 0.0012(10)
O2 0.0544(14) 0.0382(13) 0.0697(15) 0.0027(12) 0.0335(12) -0.0025(10)
O3 0.0614(15) 0.0400(13) 0.0549(13) -0.0048(11) 0.0243(11) -0.0010(11)
O4 0.0511(13) 0.0447(13) 0.0501(12) -0.0001(11) 0.0258(11) 0.0014(10)
O5 0.0282(12) 0.0607(14) 0.0468(11) -0.0123(11) 0.0077(9) -0.0006(10)
O6 0.0281(10) 0.0426(12) 0.0316(9) -0.0062(9) 0.0082(8) 0.0007(8)

loop_
_atom_type_symbol
_atom_type_description
_atom_type_scat_dispersion_real
_atom_type_scat_dispersion_imag
_atom_type_scat_source
C C 0.0181 0.0091 'International Tables Vol C Tables 4.2.6.8 and 6.1.1.4'
H H 0.0000 0.0000 'International Tables Vol C Tables 4.2.6.8 and 6.1.1.4'
N N 0.0311 0.0180 'International Tables Vol C Tables 4.2.6.8 and 6.1.1.4'
O O 0.0492 0.0322 'International Tables Vol C Tables 4.2.6.8 and 6.1.1.4'

loop_
_geom_angle_atom_site_label_1
_geom_angle_atom_site_label_2
_geom_angle_atom_site_label_3
_geom_angle
_geom_angle_publ_flag
C2 N1 C6 126.8(2) y
C2 N1 C5 112.7(2) y
C6 N1 C5 120.5(2) y
C14 N2 C3 122.2(2) y
C14 N2 H2 118.9 ?
C3 N2 H2 118.9 ?
N2 C3 C4 114.8(2) y
N2 C3 C2 111.1(2) y
C4 C3 C2 104.5(2) y
N2 C3 H3 108.8 ?
C4 C3 H3 108.8 ?
C2 C3 H3 108.8 ?
O2 C4 C3 109.5(2) y
O2 C4 C5 114.0(3) y
C3 C4 C5 104.8(2) y
O2 C4 H4 109.5 ?
C3 C4 H4 109.5 ?
C5 C4 H4 109.5 ?
N1 C5 C4 103.4(2) y
N1 C5 H5A 111.1 ?
C4 C5 H5A 111.1 ?
N1 C5 H5B 111.1 ?
C4 C5 H5B 111.1 ?
H5A C5 H5B 109.1 ?
O1 C2 N1 127.0(3) y
O1 C2 C3 125.7(3) y
N1 C2 C3 107.3(2) y
C7 C6 C11 118.9(3) y
C7 C6 N1 119.3(3) y
C11 C6 N1 121.7(3) y
C8 C7 C6 120.1(3) y
C8 C7 H7 119.9 ?
C6 C7 H7 119.9 ?
C9 C8 C7 120.9(3) y
C9 C8 H8 119.5 ?
C7 C8 H8 119.5 ?
C8 C9 C10 120.0(3) y
C8 C9 H9 120.0 ?
C10 C9 H9 120.0 ?
C9 C10 C11 119.7(3) y
C9 C10 C12 122.7(3) y
C11 C10 C12 117.7(3) y
C6 C11 C10 120.4(3) y
C6 C11 H11 119.8 ?
C10 C11 H11 119.8 ?
O3 C12 O4 122.9(3) y
O3 C12 C10 124.4(3) y
O4 C12 C10 112.6(3) y
O4 C13 H13A 109.5 ?
O4 C13 H13B 109.5 ?
H13A C13 H13B 109.5 ?
O4 C13 H13C 109.5 ?
H13A C13 H13C 109.5 ?
H13B C13 H13C 109.5 ?
O5 C14 N2 126.0(3) y
O5 C14 O6 123.4(2) y
N2 C14 O6 110.5(2) y
O6 C15 C16 108.6(2) y
O6 C15 H15A 110.0 ?
C16 C15 H15A 110.0 ?
O6 C15 H15B 110.0 ?
C16 C15 H15B 110.0 ?
H15A C15 H15B 108.4 ?
C28 C16 C17 102.6(2) y
C28 C16 C15 109.6(2) y
C17 C16 C15 114.4(2) y
C28 C16 H16 110.0 ?
C17 C16 H16 110.0 ?
C15 C16 H16 110.0 ?
C18 C17 C22 120.6(3) y
C18 C17 C16 129.5(3) y
C22 C17 C16 109.9(3) y
C17 C18 C19 119.3(3) y
C17 C18 H18 120.4 ?
C19 C18 H18 120.4 ?
C18 C19 C20 119.9(3) y
C18 C19 H19 120.0 ?
C20 C19 H19 120.0 ?
C21 C20 C19 121.1(3) y
C21 C20 H20 119.4 ?
C19 C20 H20 119.4 ?
C20 C21 C22 119.1(3) y
C20 C21 H21 120.4 ?
C22 C21 H21 120.4 ?
C21 C22 C17 119.9(3) y
C21 C22 C23 131.4(3) y
C17 C22 C23 108.6(3) y
C24 C23 C28 120.1(3) y
C24 C23 C22 131.2(3) y
C28 C23 C22 108.7(2) y
C25 C24 C23 119.1(3) y
C25 C24 H24 120.5 ?
C23 C24 H24 120.5 ?
C24 C25 C26 120.9(3) y
C24 C25 H25 119.6 ?
C26 C25 H25 119.6 ?
C27 C26 C25 120.0(3) y
C27 C26 H26 120.0 ?
C25 C26 H26 120.0 ?
C28 C27 C26 119.3(3) y
C28 C27 H27 120.3 ?
C26 C27 H27 120.3 ?
C27 C28 C23 120.6(3) y
C27 C28 C16 129.4(3) y
C23 C28 C16 110.0(3) y
C35 C30 C31 119.2(4) y
C35 C30 H30 120.4 ?
C31 C30 H30 120.4 ?
C32 C31 C30 120.1(4) y
C32 C31 H31 119.9 ?
C30 C31 H31 119.9 ?
C33 C32 C31 120.5(4) y
C33 C32 H32 119.7 ?
C31 C32 H32 119.7 ?
C34 C33 C32 119.5(4) y
C34 C33 H33 120.3 ?
C32 C33 H33 120.3 ?
C33 C34 C35 119.9(3) y
C33 C34 H34 120.0 ?
C35 C34 H34 120.0 ?
C30 C35 C34 120.6(4) y
C30 C35 H35 119.7 ?
C34 C35 H35 119.7 ?
C4 O2 H2B 109.5 ?
C12 O4 C13 115.7(2) y
C14 O6 C15 114.1(2) y

loop_
_geom_bond_atom_site_label_1
_geom_bond_atom_site_label_2
_geom_bond_distance
_geom_bond_publ_flag
N1 C2 1.378(4) y
N1 C6 1.418(3) y
N1 C5 1.477(4) y
N2 C14 1.339(3) y
N2 C3 1.448(3) y
N2 H2 0.8800 ?
C3 C4 1.509(4) y
C3 C2 1.536(4) y
C3 H3 1.0000 ?
C4 O2 1.416(3) y
C4 C5 1.531(4) y
C4 H4 1.0000 ?
C5 H5A 0.9900 ?
C5 H5B 0.9900 ?
C2 O1 1.208(3) y
C6 C7 1.396(4) y
C6 C11 1.397(4) y
C7 C8 1.389(4) y
C7 H7 0.9500 ?
C8 C9 1.368(4) y
C8 H8 0.9500 ?
C9 C10 1.394(4) y
C9 H9 0.9500 ?
C10 C11 1.397(4) y
C10 C12 1.481(4) y
C11 H11 0.9500 ?
C12 O3 1.206(4) y
C12 O4 1.334(3) y
C13 O4 1.455(4) y
C13 H13A 0.9800 ?
C13 H13B 0.9800 ?
C13 H13C 0.9800 ?
C14 O5 1.210(3) y
C14 O6 1.359(3) y
C15 O6 1.446(3) y
C15 C16 1.520(4) y
C15 H15A 0.9900 ?
C15 H15B 0.9900 ?
C16 C28 1.515(4) y
C16 C17 1.517(4) y
C16 H16 1.0000 ?
C17 C18 1.385(4) y
C17 C22 1.408(4) y
C18 C19 1.392(4) y
C18 H18 0.9500 ?
C19 C20 1.405(4) y
C19 H19 0.9500 ?
C20 C21 1.374(5) y
C20 H20 0.9500 ?
C21 C22 1.399(4) y
C21 H21 0.9500 ?
C22 C23 1.466(4) y
C23 C24 1.392(4) y
C23 C28 1.407(4) y
C24 C25 1.376(5) y
C24 H24 0.9500 ?
C25 C26 1.405(5) y
C25 H25 0.9500 ?
C26 C27 1.388(4) y
C26 H26 0.9500 ?
C27 C28 1.377(4) y
C27 H27 0.9500 ?
C30 C35 1.362(5) y
C30 C31 1.378(6) y
C30 H30 0.9500 ?
C31 C32 1.376(6) y
C31 H31 0.9500 ?
C32 C33 1.369(5) y
C32 H32 0.9500 ?
C33 C34 1.367(5) y
C33 H33 0.9500 ?
C34 C35 1.387(5) y
C34 H34 0.9500 ?
C35 H35 0.9500 ?
O2 H2B 0.8400 ?

loop_
_geom_hbond_atom_site_label_D
_geom_hbond_atom_site_label_H
_geom_hbond_atom_site_label_A
_geom_hbond_distance_DH
_geom_hbond_distance_HA
_geom_hbond_distance_DA
_geom_hbond_angle_DHA
_geom_hbond_site_symmetry_A
N2 H2 O5 0.88 1.95 2.796(3) 160.3 1_655
O2 H2B O3 0.84 1.97 2.764(3) 158.4 2_645

loop_
_geom_torsion_atom_site_label_1
_geom_torsion_atom_site_label_2
_geom_torsion_atom_site_label_3
_geom_torsion_atom_site_label_4
_geom_torsion
_geom_torsion_publ_flag
C14 N2 C3 C4 -104.3(3) y
C14 N2 C3 C2 137.4(3) y
N2 C3 C4 O2 89.5(3) y
C2 C3 C4 O2 -148.5(2) y
N2 C3 C4 C5 -147.8(3) y
C2 C3 C4 C5 -25.8(3) y
C2 N1 C5 C4 -16.8(3) y
C6 N1 C5 C4 165.1(2) y
O2 C4 C5 N1 145.7(2) y
C3 C4 C5 N1 25.9(3) y
C6 N1 C2 O1 -0.5(5) y
C5 N1 C2 O1 -178.5(3) y
C6 N1 C2 C3 178.5(3) y
C5 N1 C2 C3 0.6(3) y
N2 C3 C2 O1 -40.4(4) y
C4 C3 C2 O1 -164.7(3) y
N2 C3 C2 N1 140.5(2) y
C4 C3 C2 N1 16.2(3) y
C2 N1 C6 C7 -171.5(3) y
C5 N1 C6 C7 6.3(4) y
C2 N1 C6 C11 9.5(4) y
C5 N1 C6 C11 -172.8(3) y
C11 C6 C7 C8 1.5(4) y
N1 C6 C7 C8 -177.5(3) y
C6 C7 C8 C9 -0.7(4) y
C7 C8 C9 C10 -0.2(5) y
C8 C9 C10 C11 0.2(4) y
C8 C9 C10 C12 -179.5(3) y
C7 C6 C11 C10 -1.5(4) y
N1 C6 C11 C10 177.5(2) y
C9 C10 C11 C6 0.6(4) y
C12 C10 C11 C6 -179.6(3) y
C9 C10 C12 O3 176.2(3) y
C11 C10 C12 O3 -3.6(4) y
C9 C10 C12 O4 -2.9(4) y
C11 C10 C12 O4 177.3(2) y
C3 N2 C14 O5 -2.5(5) y
C3 N2 C14 O6 177.9(2) y
O6 C15 C16 C28 172.3(2) y
O6 C15 C16 C17 -73.1(3) y
C28 C16 C17 C18 -178.4(3) y
C15 C16 C17 C18 62.9(4) y
C28 C16 C17 C22 3.3(3) y
C15 C16 C17 C22 -115.4(3) y
C22 C17 C18 C19 -1.1(4) y
C16 C17 C18 C19 -179.3(3) y
C17 C18 C19 C20 1.3(5) y
C18 C19 C20 C21 -0.9(5) y
C19 C20 C21 C22 0.2(5) y
C20 C21 C22 C17 -0.1(5) y
C20 C21 C22 C23 -178.4(3) y
C18 C17 C22 C21 0.5(4) y
C16 C17 C22 C21 179.0(3) y
C18 C17 C22 C23 179.2(3) y
C16 C17 C22 C23 -2.3(3) y
C21 C22 C23 C24 -1.9(5) y
C17 C22 C23 C24 179.7(3) y
C21 C22 C23 C28 178.8(3) y
C17 C22 C23 C28 0.3(3) y
C28 C23 C24 C25 0.4(4) y
C22 C23 C24 C25 -178.9(3) y
C23 C24 C25 C26 -1.0(5) y
C24 C25 C26 C27 0.5(5) y
C25 C26 C27 C28 0.5(5) y
C26 C27 C28 C23 -1.0(5) y
C26 C27 C28 C16 176.8(3) y
C24 C23 C28 C27 0.6(4) y
C22 C23 C28 C27 -179.9(3) y
C24 C23 C28 C16 -177.6(3) y
C22 C23 C28 C16 1.8(3) y
C17 C16 C28 C27 178.9(3) y
C15 C16 C28 C27 -59.2(4) y
C17 C16 C28 C23 -3.1(3) y
C15 C16 C28 C23 118.9(3) y
C35 C30 C31 C32 -1.0(6) y
C30 C31 C32 C33 -0.7(6) y
C31 C32 C33 C34 2.6(6) y
C32 C33 C34 C35 -2.7(6) y
C31 C30 C35 C34 0.9(6) y
C33 C34 C35 C30 1.0(6) y
O3 C12 O4 C13 3.6(4) y
C10 C12 O4 C13 -177.3(3) y
O5 C14 O6 C15 -8.2(4) y
N2 C14 O6 C15 171.5(2) y
C16 C15 O6 C14 176.9(2) y
